data_7039265
loop_
_publ_author_name
'Zablocka, Maria'
'Oshovsky, Gennady'
'Duhayon, Carine'
'Ladeira, Sonia'
'Caminade, Anne-Marie'
'Mignani, Serge'
'Majoral, Jean-Pierre'

_publ_section_title
;
 Thiazoyl phosphines. Design, reactivity, and complexation.
;
_journal_issue 23
_journal_name_full 'Dalton transactions (Cambridge, England : 2003)'
_journal_page_first 9695
_journal_page_last 9703
_journal_paper_doi 10.1039/c6dt01106c
_journal_volume 45
_journal_year 2016
_chemical_compound_source 'synthesis as described'
_chemical_formula_moiety 'C27 H23 N3 O3 P2 S'
_chemical_formula_sum 'C27 H23 N3 O3 P2 S'
_chemical_formula_weight 531.48
_chemical_name_systematic
;
 ?
;
_space_group_IT_number 14
_symmetry_cell_setting monoclinic
_symmetry_Int_Tables_number 14
_symmetry_space_group_name_Hall '-P 2ybc'
_symmetry_space_group_name_H-M 'P 1 21/c 1'
_atom_sites_solution_hydrogens geom
_atom_sites_solution_primary direct
_atom_sites_solution_secondary difmap
_audit_creation_date 2016-04-21T17:31:20-00:00
_audit_creation_method 'WinGX routine CIF_UPDATE'
_audit_update_record
;
2016-05-02 deposited with the CCDC.
2016-05-12 downloaded from the CCDC.
;
_cell_angle_alpha 90
_cell_angle_beta 126.095(5)
_cell_angle_gamma 90
_cell_formula_units_Z 4
_cell_length_a 13.2093(12)
_cell_length_b 12.8509(12)
_cell_length_c 19.0029(14)
_cell_measurement_reflns_used 9882
_cell_measurement_temperature 180(2)
_cell_measurement_theta_max 30.54
_cell_measurement_theta_min 2.48
_cell_measurement_wavelength 0.71073
_cell_volume 2606.6(4)
_computing_cell_refinement 'APEX2 and SAINT'
_computing_data_collection APEX2
_computing_data_reduction SAINT
_computing_molecular_graphics 'Ortep-3 for Windows (Farrugia, 1997)'
_computing_publication_material 'WinGX publication routines (Farrugia, 1999)'
_computing_structure_refinement 'SHELXL-97 (Sheldrick, 2008)'
_computing_structure_solution 'SIR92 (Giacovazzo et al, 1993)'
_diffrn_ambient_temperature 180(2)
_diffrn_measured_fraction_theta_full 0.996
_diffrn_measured_fraction_theta_max 0.996
_diffrn_measurement_device_type 'Bruker Kappa APEX II'
_diffrn_measurement_method \w-\f
_diffrn_radiation_monochromator graphite
_diffrn_radiation_probe x-ray
_diffrn_radiation_source 'fine-focus sealed tube'
_diffrn_radiation_type MoK\a
_diffrn_radiation_wavelength 0.71073
_diffrn_reflns_av_R_equivalents 0.0451
_diffrn_reflns_av_unetI/netI 0.0303
_diffrn_reflns_limit_h_max 15
_diffrn_reflns_limit_h_min -15
_diffrn_reflns_limit_k_max 15
_diffrn_reflns_limit_k_min -15
_diffrn_reflns_limit_l_max 22
_diffrn_reflns_limit_l_min -22
_diffrn_reflns_number 24526
_diffrn_reflns_theta_full 25.35
_diffrn_reflns_theta_max 25.35
_diffrn_reflns_theta_min 2.69
_diffrn_standards_decay_% 0
_diffrn_standards_interval_count 0
_diffrn_standards_interval_time 0
_diffrn_standards_number 0
_exptl_absorpt_coefficient_mu 0.281
_exptl_absorpt_correction_T_max 0.960
_exptl_absorpt_correction_T_min 0.951
_exptl_absorpt_correction_type multi-scan
_exptl_absorpt_process_details
;
        [c.f. r.h. blessing, acta cryst. (1995), a51, 33-38]
;
_exptl_crystal_colour colourless
_exptl_crystal_density_diffrn 1.354
_exptl_crystal_density_method 'not measured'
_exptl_crystal_description block
_exptl_crystal_F_000 1104
_exptl_crystal_size_max 0.25
_exptl_crystal_size_mid 0.15
_exptl_crystal_size_min 0.15
_refine_diff_density_max 0.374
_refine_diff_density_min -0.4
_refine_diff_density_rms 0.053
_refine_ls_extinction_method none
_refine_ls_goodness_of_fit_ref 1.068
_refine_ls_hydrogen_treatment mixed
_refine_ls_matrix_type full
_refine_ls_number_parameters 378
_refine_ls_number_reflns 4755
_refine_ls_number_restraints 144
_refine_ls_restrained_S_all 1.069
_refine_ls_R_factor_all 0.0372
_refine_ls_R_factor_gt 0.032
_refine_ls_shift/su_max 0.003
_refine_ls_shift/su_mean 0
_refine_ls_structure_factor_coef Fsqd
_refine_ls_weighting_details 'calc w=1/[\s^2^(Fo^2^)+(0.0401P)^2^+1.5235P] where P=(Fo^2^+2Fc^2^)/3'
_refine_ls_weighting_scheme calc
_refine_ls_wR_factor_gt 0.0865
_refine_ls_wR_factor_ref 0.0907
_reflns_number_gt 4225
_reflns_number_total 4755
_reflns_threshold_expression >2sigma(I)
_cod_data_source_file c6dt01106c1.cif
_cod_data_source_block cpd21
_cod_depositor_comments 'Adding full bibliography for 7039261--7039268.cif.'
_cod_original_sg_symbol_H-M 'P 21/c '
_cod_database_code 7039265

loop_
_symmetry_equiv_pos_as_xyz
'x, y, z'
'-x, y+1/2, -z+1/2'
'-x, -y, -z'
'x, -y-1/2, z-1/2'

loop_
_atom_site_label
_atom_site_type_symbol
_atom_site_fract_x
_atom_site_fract_y
_atom_site_fract_z
_atom_site_U_iso_or_equiv
_atom_site_adp_type
_atom_site_occupancy
_atom_site_symmetry_multiplicity
_atom_site_calc_flag
_atom_site_refinement_flags
_atom_site_disorder_assembly
_atom_site_disorder_group
S1 S 1.11108(4) 0.44064(3) 0.73190(3) 0.02728(12) Uani 1 1 d . . .
P1 P 0.74248(4) 0.67150(3) 0.74017(3) 0.01951(12) Uani 1 1 d . . .
P2 P 0.98391(4) 0.58297(3) 0.79155(3) 0.01908(11) Uani 1 1 d . . .
O1 O 0.64628(12) 0.72840(10) 0.64891(8) 0.0300(3) Uani 1 1 d . . .
O3 O 0.75020(13) 0.73417(10) 0.80779(8) 0.0317(3) Uani 1 1 d . . .
N3 N 0.86106(13) 0.64902(12) 0.74309(9) 0.0253(3) Uani 1 1 d . . .
N1 N 0.98441(14) 0.53668(11) 0.58353(9) 0.0236(3) Uani 1 1 d . . .
N2 N 1.12520(16) 0.41236(12) 0.59727(10) 0.0308(4) Uani 1 1 d D . .
C13 C 0.64317(16) 0.71016(15) 0.57484(11) 0.0278(4) Uani 1 1 d . . .
C14 C 0.61547(18) 0.61392(17) 0.53646(12) 0.0357(4) Uani 1 1 d . . .
H14 H 0.6035 0.556 0.5618 0.043 Uiso 1 1 calc R . .
C15 C 0.6053(2) 0.6028(2) 0.45963(14) 0.0482(6) Uani 1 1 d . . .
H15 H 0.5863 0.5365 0.4324 0.058 Uiso 1 1 calc R . .
C16 C 0.6223(2) 0.6865(2) 0.42271(14) 0.0545(7) Uani 1 1 d . . .
H16 H 0.6141 0.6782 0.3699 0.065 Uiso 1 1 calc R . .
C17 C 0.6510(2) 0.7819(2) 0.46233(15) 0.0542(7) Uani 1 1 d . . .
H17 H 0.6637 0.8397 0.4371 0.065 Uiso 1 1 calc R . .
C18 C 0.66189(19) 0.79485(18) 0.53911(14) 0.0417(5) Uani 1 1 d . . .
H18 H 0.6819 0.861 0.5666 0.05 Uiso 1 1 calc R . .
O2 O 0.68073(13) 0.56066(10) 0.73136(9) 0.0317(3) Uani 1 1 d D A .
C7 C 0.60360(18) 0.54086(15) 0.75792(13) 0.0324(4) Uani 1 1 d D . .
C8 C 0.4958(9) 0.5893(7) 0.7301(9) 0.0422(15) Uani 0.59 1 d PDU A 1
H8 H 0.4686 0.6468 0.6916 0.051 Uiso 0.59 1 calc PR A 1
C9 C 0.4229(6) 0.5556(5) 0.7577(5) 0.0477(13) Uani 0.59 1 d PDU A 1
H9 H 0.3461 0.5893 0.7369 0.057 Uiso 0.59 1 calc PR A 1
C10 C 0.4630(6) 0.4746(5) 0.8143(4) 0.0511(12) Uani 0.59 1 d PDU A 1
H10 H 0.4123 0.4501 0.8312 0.061 Uiso 0.59 1 calc PR A 1
C11 C 0.5759(5) 0.4281(5) 0.8471(4) 0.0534(13) Uani 0.59 1 d PDU A 1
H11 H 0.6049 0.3742 0.889 0.064 Uiso 0.59 1 calc PR A 1
C12 C 0.6486(6) 0.4588(6) 0.8197(5) 0.0456(14) Uani 0.59 1 d PDU A 1
H12 H 0.7263 0.4259 0.8418 0.055 Uiso 0.59 1 calc PR A 1
C8' C 0.5026(13) 0.6085(12) 0.7245(13) 0.0422(17) Uani 0.41 1 d PDU A 2
H8' H 0.4919 0.6671 0.6903 0.051 Uiso 0.41 1 calc PR A 2
C9' C 0.4180(9) 0.5863(8) 0.7437(7) 0.0484(17) Uani 0.41 1 d PDU A 2
H9' H 0.3497 0.632 0.7244 0.058 Uiso 0.41 1 calc PR A 2
C10' C 0.4327(8) 0.4997(8) 0.7899(6) 0.0521(16) Uani 0.41 1 d PDU A 2
H10' H 0.3734 0.4852 0.8016 0.063 Uiso 0.41 1 calc PR A 2
C11' C 0.5313(8) 0.4322(8) 0.8202(6) 0.0524(15) Uani 0.41 1 d PDU A 2
H11' H 0.5406 0.3719 0.8524 0.063 Uiso 0.41 1 calc PR A 2
C12' C 0.6170(10) 0.4550(10) 0.8022(8) 0.0471(17) Uani 0.41 1 d PDU A 2
H12' H 0.6851 0.4092 0.8215 0.056 Uiso 0.41 1 calc PR A 2
C25 C 0.98632(17) 0.46925(13) 0.84782(11) 0.0237(4) Uani 1 1 d . . .
C26 C 0.90612(19) 0.38772(15) 0.79782(13) 0.0328(4) Uani 1 1 d . . .
H26 H 0.8548 0.3921 0.7361 0.039 Uiso 1 1 calc R . .
C27 C 0.9013(2) 0.30042(16) 0.83818(15) 0.0427(5) Uani 1 1 d . . .
H27 H 0.8469 0.2445 0.8042 0.051 Uiso 1 1 calc R . .
C28 C 0.9759(2) 0.29446(16) 0.92809(16) 0.0455(6) Uani 1 1 d . . .
H28 H 0.9715 0.2347 0.9556 0.055 Uiso 1 1 calc R . .
C29 C 1.0558(2) 0.37383(18) 0.97781(14) 0.0442(6) Uani 1 1 d . . .
H29 H 1.1073 0.3686 1.0395 0.053 Uiso 1 1 calc R . .
C30 C 1.06191(19) 0.46205(16) 0.93818(12) 0.0336(4) Uani 1 1 d . . .
H30 H 1.1174 0.5172 0.9726 0.04 Uiso 1 1 calc R . .
C19 C 1.11615(16) 0.66354(14) 0.86840(11) 0.0244(4) Uani 1 1 d . . .
C20 C 1.10147(18) 0.73850(15) 0.91423(12) 0.0312(4) Uani 1 1 d . . .
H20 H 1.0241 0.7441 0.9069 0.037 Uiso 1 1 calc R . .
C21 C 1.1990(2) 0.80528(16) 0.97059(13) 0.0401(5) Uani 1 1 d . . .
H21 H 1.1887 0.8558 1.0024 0.048 Uiso 1 1 calc R . .
C22 C 1.3102(2) 0.79870(19) 0.98054(15) 0.0474(6) Uani 1 1 d . . .
H22 H 1.3774 0.8439 1.02 0.057 Uiso 1 1 calc R . .
C23 C 1.3248(2) 0.7270(2) 0.93362(17) 0.0588(7) Uani 1 1 d . . .
H23 H 1.4011 0.7242 0.9391 0.071 Uiso 1 1 calc R . .
C24 C 1.2287(2) 0.65888(19) 0.87840(15) 0.0461(6) Uani 1 1 d . . .
H24 H 1.24 0.6084 0.847 0.055 Uiso 1 1 calc R . .
C1 C 1.00531(16) 0.53716(13) 0.71372(10) 0.0214(3) Uani 1 1 d . . .
C2 C 0.94872(16) 0.57655(13) 0.63243(11) 0.0222(4) Uani 1 1 d . . .
H2 H 0.887 0.6296 0.6105 0.027 Uiso 1 1 calc R . .
C3 C 1.07153(16) 0.46434(13) 0.62756(10) 0.0227(4) Uani 1 1 d . . .
H102 H 1.1755(18) 0.3581(13) 0.6261(13) 0.045(6) Uiso 1 1 d D . .
H202 H 1.099(2) 0.4279(18) 0.5424(8) 0.047(7) Uiso 1 1 d D . .

loop_
_atom_site_aniso_label
_atom_site_aniso_U_11
_atom_site_aniso_U_22
_atom_site_aniso_U_33
_atom_site_aniso_U_23
_atom_site_aniso_U_13
_atom_site_aniso_U_12
S1 0.0356(3) 0.0293(2) 0.0184(2) 0.00588(16) 0.01673(19) 0.01200(19)
P1 0.0193(2) 0.0207(2) 0.0182(2) -0.00291(15) 0.01089(18) -0.00155(16)
P2 0.0183(2) 0.0233(2) 0.0159(2) 0.00100(16) 0.01024(17) 0.00123(16)
O1 0.0258(7) 0.0385(7) 0.0233(6) 0.0029(5) 0.0132(5) 0.0102(5)
O3 0.0385(7) 0.0314(7) 0.0304(7) -0.0110(5) 0.0231(6) -0.0072(6)
N3 0.0214(7) 0.0294(8) 0.0240(7) 0.0061(6) 0.0129(6) 0.0032(6)
N1 0.0299(8) 0.0236(7) 0.0201(7) 0.0038(6) 0.0163(6) 0.0052(6)
N2 0.0435(10) 0.0303(8) 0.0239(8) 0.0071(6) 0.0228(8) 0.0154(7)
C13 0.0168(8) 0.0435(11) 0.0174(8) 0.0025(7) 0.0069(7) 0.0036(7)
C14 0.0326(10) 0.0439(11) 0.0250(9) 0.0024(8) 0.0140(8) 0.0024(9)
C15 0.0480(13) 0.0618(15) 0.0278(10) -0.0068(10) 0.0184(10) 0.0051(11)
C16 0.0421(13) 0.097(2) 0.0256(10) 0.0044(12) 0.0207(10) 0.0018(13)
C17 0.0402(13) 0.0817(19) 0.0361(12) 0.0186(12) 0.0199(10) -0.0082(12)
C18 0.0313(11) 0.0486(13) 0.0348(11) 0.0038(9) 0.0137(9) -0.0061(9)
O2 0.0402(8) 0.0272(7) 0.0428(8) -0.0093(6) 0.0328(7) -0.0099(6)
C7 0.0320(10) 0.0363(10) 0.0358(10) -0.0144(8) 0.0239(9) -0.0157(8)
C8 0.0340(19) 0.055(3) 0.042(2) 0.008(2) 0.0245(15) -0.005(2)
C9 0.0375(16) 0.058(3) 0.055(2) 0.013(2) 0.0314(16) -0.001(2)
C10 0.047(3) 0.057(3) 0.063(3) 0.0149(19) 0.040(2) -0.0029(19)
C11 0.055(3) 0.0533(19) 0.062(3) 0.013(2) 0.040(2) -0.001(2)
C12 0.050(3) 0.0421(19) 0.059(3) 0.004(2) 0.039(2) -0.002(2)
C8' 0.031(2) 0.063(4) 0.044(3) 0.004(3) 0.0286(18) -0.003(3)
C9' 0.035(2) 0.064(4) 0.054(3) 0.010(3) 0.0311(19) -0.003(2)
C10' 0.042(2) 0.062(3) 0.061(3) 0.013(3) 0.035(2) -0.004(2)
C11' 0.047(3) 0.055(2) 0.066(3) 0.010(2) 0.039(2) -0.007(2)
C12' 0.051(3) 0.045(2) 0.066(3) 0.002(3) 0.046(3) -0.005(3)
C25 0.0281(9) 0.0256(9) 0.0240(8) 0.0056(7) 0.0190(7) 0.0081(7)
C26 0.0396(11) 0.0287(10) 0.0328(10) 0.0035(8) 0.0228(9) 0.0018(8)
C27 0.0590(14) 0.0265(10) 0.0569(14) 0.0038(9) 0.0420(12) 0.0020(9)
C28 0.0764(17) 0.0298(11) 0.0590(14) 0.0186(10) 0.0557(14) 0.0198(11)
C29 0.0649(15) 0.0464(13) 0.0335(11) 0.0177(9) 0.0358(11) 0.0236(11)
C30 0.0415(11) 0.0371(10) 0.0258(9) 0.0070(8) 0.0219(9) 0.0107(9)
C19 0.0222(9) 0.0288(9) 0.0198(8) 0.0000(7) 0.0111(7) 0.0007(7)
C20 0.0269(9) 0.0333(10) 0.0304(9) -0.0044(8) 0.0152(8) 0.0012(8)
C21 0.0384(12) 0.0345(11) 0.0360(11) -0.0107(9) 0.0156(9) -0.0005(9)
C22 0.0329(12) 0.0528(14) 0.0415(12) -0.0162(10) 0.0137(10) -0.0145(10)
C23 0.0253(11) 0.0850(19) 0.0614(15) -0.0306(14) 0.0230(11) -0.0168(12)
C24 0.0279(11) 0.0633(15) 0.0461(12) -0.0244(11) 0.0213(10) -0.0068(10)
C1 0.0233(8) 0.0231(8) 0.0196(8) 0.0012(6) 0.0135(7) 0.0020(7)
C2 0.0236(9) 0.0230(8) 0.0216(8) 0.0013(6) 0.0141(7) 0.0021(7)
C3 0.0293(9) 0.0216(8) 0.0183(8) 0.0015(6) 0.0146(7) -0.0001(7)

loop_
_atom_type_symbol
_atom_type_description
_atom_type_scat_dispersion_real
_atom_type_scat_dispersion_imag
_atom_type_scat_source
C C 0.0033 0.0016 'International Tables Vol C Tables 4.2.6.8 and 6.1.1.4'
N N 0.0061 0.0033 'International Tables Vol C Tables 4.2.6.8 and 6.1.1.4'
O O 0.0106 0.006 'International Tables Vol C Tables 4.2.6.8 and 6.1.1.4'
P P 0.1023 0.0942 'International Tables Vol C Tables 4.2.6.8 and 6.1.1.4'
S S 0.1246 0.1234 'International Tables Vol C Tables 4.2.6.8 and 6.1.1.4'
H H 0 0 'International Tables Vol C Tables 4.2.6.8 and 6.1.1.4'

loop_
_geom_angle_atom_site_label_1
_geom_angle_atom_site_label_2
_geom_angle_atom_site_label_3
_geom_angle
C1 S1 C3 88.98(8)
O3 P1 N3 121.29(8)
O3 P1 O1 107.41(7)
N3 P1 O1 105.23(7)
O3 P1 O2 110.36(7)
N3 P1 O2 106.13(8)
O1 P1 O2 105.25(8)
N3 P2 C1 108.13(8)
N3 P2 C25 116.10(8)
C1 P2 C25 105.77(8)
N3 P2 C19 109.86(8)
C1 P2 C19 108.29(8)
C25 P2 C19 108.39(8)
C13 O1 P1 123.09(11)
P1 N3 P2 142.51(10)
C3 N1 C2 110.69(14)
C3 N2 H102 121.4(15)
C3 N2 H202 116.4(15)
H102 N2 H202 121(2)
C14 C13 C18 121.24(18)
C14 C13 O1 121.66(17)
C18 C13 O1 116.99(18)
C13 C14 C15 118.8(2)
C13 C14 H14 120.6
C15 C14 H14 120.6
C16 C15 C14 120.8(2)
C16 C15 H15 119.6
C14 C15 H15 119.6
C17 C16 C15 119.7(2)
C17 C16 H16 120.1
C15 C16 H16 120.1
C16 C17 C18 120.5(2)
C16 C17 H17 119.8
C18 C17 H17 119.8
C13 C18 C17 119.0(2)
C13 C18 H18 120.5
C17 C18 H18 120.5
C7 O2 P1 123.91(12)
C12' C7 C8 110.3(6)
C12' C7 C8' 122.6(8)
C12' C7 O2 121.5(6)
C8 C7 O2 126.9(4)
C8' C7 O2 115.3(6)
C8 C7 C12 119.9(6)
C8' C7 C12 131.4(7)
O2 C7 C12 113.2(4)
C7 C8 C9 120.6(6)
C7 C8 H8 119.7
C9 C8 H8 119.7
C10 C9 C8 119.8(6)
C10 C9 H9 120.1
C8 C9 H9 120.1
C9 C10 C11 120.4(5)
C9 C10 H10 119.8
C11 C10 H10 119.8
C10 C11 C12 120.8(5)
C10 C11 H11 119.6
C12 C11 H11 119.6
C11 C12 C7 118.3(6)
C11 C12 H12 120.8
C7 C12 H12 120.8
C7 C8' C9' 117.0(9)
C7 C8' H8' 121.5
C9' C8' H8' 121.5
C10' C9' C8' 120.3(9)
C10' C9' H9' 119.8
C8' C9' H9' 119.8
C9' C10' C11' 121.8(8)
C9' C10' H10' 119.1
C11' C10' H10' 119.1
C10' C11' C12' 118.1(8)
C10' C11' H11' 121
C12' C11' H11' 121
C7 C12' C11' 120.2(9)
C7 C12' H12' 119.9
C11' C12' H12' 119.9
C30 C25 C26 119.81(17)
C30 C25 P2 122.41(15)
C26 C25 P2 117.75(13)
C27 C26 C25 119.85(19)
C27 C26 H26 120.1
C25 C26 H26 120.1
C26 C27 C28 119.9(2)
C26 C27 H27 120
C28 C27 H27 120
C29 C28 C27 120.65(19)
C29 C28 H28 119.7
C27 C28 H28 119.7
C28 C29 C30 120.11(19)
C28 C29 H29 119.9
C30 C29 H29 119.9
C29 C30 C25 119.7(2)
C29 C30 H30 120.2
C25 C30 H30 120.2
C24 C19 C20 118.69(17)
C24 C19 P2 122.40(14)
C20 C19 P2 118.71(14)
C21 C20 C19 120.38(18)
C21 C20 H20 119.8
C19 C20 H20 119.8
C22 C21 C20 120.14(19)
C22 C21 H21 119.9
C20 C21 H21 119.9
C21 C22 C23 120.1(2)
C21 C22 H22 119.9
C23 C22 H22 119.9
C22 C23 C24 120.1(2)
C22 C23 H23 120
C24 C23 H23 120
C23 C24 C19 120.5(2)
C23 C24 H24 119.7
C19 C24 H24 119.7
C2 C1 S1 109.31(12)
C2 C1 P2 125.28(13)
S1 C1 P2 125.26(10)
C1 C2 N1 117.09(15)
C1 C2 H2 121.5
N1 C2 H2 121.5
N1 C3 N2 124.53(15)
N1 C3 S1 113.91(12)
N2 C3 S1 121.56(13)

loop_
_geom_bond_atom_site_label_1
_geom_bond_atom_site_label_2
_geom_bond_distance
S1 C1 1.7439(17)
S1 C3 1.7540(16)
P1 O3 1.4683(13)
P1 N3 1.5613(15)
P1 O1 1.6000(12)
P1 O2 1.6005(13)
P2 N3 1.5624(15)
P2 C1 1.7626(17)
P2 C25 1.8001(17)
P2 C19 1.8028(18)
O1 C13 1.404(2)
N1 C3 1.324(2)
N1 C2 1.365(2)
N2 C3 1.327(2)
N2 H102 0.894(10)
N2 H202 0.905(10)
C13 C14 1.371(3)
C13 C18 1.380(3)
C14 C15 1.392(3)
C14 H14 0.95
C15 C16 1.373(4)
C15 H15 0.95
C16 C17 1.371(4)
C16 H16 0.95
C17 C18 1.390(3)
C17 H17 0.95
C18 H18 0.95
O2 C7 1.401(2)
C7 C12' 1.335(10)
C7 C8 1.344(7)
C7 C8' 1.393(10)
C7 C12 1.422(7)
C8 C9 1.409(8)
C8 H8 0.95
C9 C10 1.359(6)
C9 H9 0.95
C10 C11 1.369(7)
C10 H10 0.95
C11 C12 1.392(7)
C11 H11 0.95
C12 H12 0.95
C8' C9' 1.395(10)
C8' H8' 0.95
C9' C10' 1.359(9)
C9' H9' 0.95
C10' C11' 1.376(10)
C10' H10' 0.95
C11' C12' 1.393(10)
C11' H11' 0.95
C12' H12' 0.95
C25 C30 1.391(2)
C25 C26 1.392(3)
C26 C27 1.381(3)
C26 H26 0.95
C27 C28 1.383(3)
C27 H27 0.95
C28 C29 1.369(3)
C28 H28 0.95
C29 C30 1.389(3)
C29 H29 0.95
C30 H30 0.95
C19 C24 1.385(3)
C19 C20 1.387(3)
C20 C21 1.385(3)
C20 H20 0.95
C21 C22 1.369(3)
C21 H21 0.95
C22 C23 1.372(3)
C22 H22 0.95
C23 C24 1.381(3)
C23 H23 0.95
C24 H24 0.95
C1 C2 1.357(2)
C2 H2 0.95
